data_7103921
loop_
_publ_author_name
'Andrew Bond'

_publ_section_title
;
In situ co-crystallisation as a tool for
low-temperature crystal engineering
;
_journal_name_full 'Chemical communications (Cambridge, England)'
_journal_paper_doi 10.1039/b208904a
_journal_year 2003
_chemical_formula_moiety 'C4 H4 N2, 2(C2 H4 O2)'
_chemical_formula_sum 'C8 H12 N2 O4'
_chemical_formula_weight 200.20
_chemical_name_common 'pyrazine / acetic acid'
_space_group_IT_number 2
_symmetry_cell_setting triclinic
_symmetry_space_group_name_Hall '-P 1'
_symmetry_space_group_name_H-M 'P -1'
_atom_sites_solution_hydrogens geom
_atom_sites_solution_primary direct
_atom_sites_solution_secondary difmap
_cell_angle_alpha 70.076(1)
_cell_angle_beta 86.667(1)
_cell_angle_gamma 89.925(2)
_cell_formula_units_Z 2
_cell_length_a 5.4869(2)
_cell_length_b 8.1885(2)
_cell_length_c 11.9960(4)
_cell_measurement_reflns_used 3505
_cell_measurement_temperature 180(2)
_cell_measurement_theta_max 27.48
_cell_measurement_theta_min 1.02
_cell_volume 505.76(3)
_computing_cell_refinement 'HKL Scalepack (Otwinowski & Minor, 1997)'
_computing_data_collection 'Collect (Nonius, 1998)'
_computing_data_reduction
;
HKL Denzo and Scalepack (Otwinowski & Minor, 1997)
;
_computing_publication_material 'SHELXTL v6.12 (Bruker AXS, 2001)'
_computing_structure_refinement 'SHELXTL v6.12 (Bruker AXS, 2001)'
_computing_structure_solution 'SIR-92 (Altomare et al., 1994)'
_diffrn_ambient_temperature 180(2)
_diffrn_measured_fraction_theta_full 0.979
_diffrn_measured_fraction_theta_max 0.979
_diffrn_measurement_device_type 'Nonius KappaCCD'
_diffrn_measurement_method 'Thin slice \w and \f scans'
_diffrn_radiation_monochromator graphite
_diffrn_radiation_source 'fine-focus sealed tube'
_diffrn_radiation_type MoK\a
_diffrn_radiation_wavelength 0.7107
_diffrn_reflns_av_R_equivalents 0.0719
_diffrn_reflns_av_sigmaI/netI 0.0529
_diffrn_reflns_limit_h_max 7
_diffrn_reflns_limit_h_min -7
_diffrn_reflns_limit_k_max 10
_diffrn_reflns_limit_k_min -10
_diffrn_reflns_limit_l_max 15
_diffrn_reflns_limit_l_min -13
_diffrn_reflns_number 5274
_diffrn_reflns_theta_full 27.51
_diffrn_reflns_theta_max 27.51
_diffrn_reflns_theta_min 3.72
_diffrn_standards_number 0
_exptl_absorpt_coefficient_mu 0.106
_exptl_absorpt_correction_type none
_exptl_crystal_colour colourless
_exptl_crystal_density_diffrn 1.315
_exptl_crystal_density_method 'not measured'
_exptl_crystal_description cylinder
_exptl_crystal_F_000 212
_exptl_crystal_size_length 0.35
_exptl_crystal_size_rad 0.10
_refine_diff_density_max 0.240
_refine_diff_density_min -0.214
_refine_diff_density_rms 0.046
_refine_ls_extinction_method none
_refine_ls_goodness_of_fit_ref 1.061
_refine_ls_hydrogen_treatment mixed
_refine_ls_matrix_type full
_refine_ls_number_parameters 137
_refine_ls_number_reflns 2287
_refine_ls_number_restraints 0
_refine_ls_restrained_S_all 1.061
_refine_ls_R_factor_all 0.0635
_refine_ls_R_factor_gt 0.0518
_refine_ls_shift/su_max 0.000
_refine_ls_shift/su_mean 0.000
_refine_ls_structure_factor_coef Fsqd
_refine_ls_weighting_details 'calc w=1/[\s^2^(Fo^2^)+(0.0677P)^2^+0.1511P] where P=(Fo^2^+2Fc^2^)/3'
_refine_ls_weighting_scheme calc
_refine_ls_wR_factor_gt 0.1370
_refine_ls_wR_factor_ref 0.1499
_reflns_number_gt 1904
_reflns_number_total 2287
_reflns_threshold_expression I>2\s(I)
_cod_data_source_file b208904a.txt
_cod_data_source_block ab0209
_cod_original_sg_symbol_H-M P-1
_cod_database_code 7103921

loop_
_symmetry_equiv_pos_as_xyz
'x, y, z'
'-x, -y, -z'

loop_
_atom_site_label
_atom_site_type_symbol
_atom_site_fract_x
_atom_site_fract_y
_atom_site_fract_z
_atom_site_U_iso_or_equiv
_atom_site_adp_type
_atom_site_occupancy
_atom_site_symmetry_multiplicity
_atom_site_calc_flag
_atom_site_refinement_flags
_atom_site_disorder_assembly
_atom_site_disorder_group
O2_1 O -0.1440(2) 0.32153(17) -0.00707(11) 0.0460(3) Uani 1 1 d . . .
O1_1 O -0.0215(2) 0.20358(16) 0.17682(10) 0.0426(3) Uani 1 1 d . . .
H1_1 H 0.093(5) 0.149(3) 0.136(2) 0.077(8) Uiso 1 1 d . . .
C1_1 C -0.1633(3) 0.3057(2) 0.09716(15) 0.0353(3) Uani 1 1 d . . .
C2_1 C -0.3504(3) 0.3953(2) 0.15031(16) 0.0444(4) Uani 1 1 d . . .
H2A_1 H -0.4125 0.4950 0.0875 0.067 Uiso 1 1 calc R . .
H2B_1 H -0.2757 0.4354 0.2089 0.067 Uiso 1 1 calc R . .
H2C_1 H -0.4854 0.3140 0.1894 0.067 Uiso 1 1 calc R . .
N1A_1 N 0.3190(2) 0.05536(18) 0.06390(12) 0.0380(3) Uani 1 1 d . . .
C1A_1 C 0.3234(3) 0.1024(2) -0.05361(16) 0.0392(4) Uani 1 1 d . . .
H1AA_1 H 0.1993 0.1753 -0.0950 0.047 Uiso 1 1 calc R . .
C2A_1 C 0.4952(3) -0.0477(2) 0.11734(15) 0.0388(4) Uani 1 1 d . . .
H2AA_1 H 0.4971 -0.0850 0.2014 0.047 Uiso 1 1 calc R . .
O2_2 O 0.2155(2) 0.44093(17) -0.39220(12) 0.0484(3) Uani 1 1 d . . .
O1_2 O -0.0370(2) 0.21128(15) -0.33587(11) 0.0419(3) Uani 1 1 d . . .
H1_2 H 0.093(4) 0.163(3) -0.370(2) 0.064(6) Uiso 1 1 d . . .
C1_2 C 0.0194(3) 0.3743(2) -0.34952(13) 0.0314(3) Uani 1 1 d . . .
C2_2 C -0.1833(3) 0.4641(2) -0.30628(15) 0.0372(4) Uani 1 1 d . . .
H2D_2 H -0.1449 0.5887 -0.3315 0.056 Uiso 1 1 calc R . .
H2E_2 H -0.2020 0.4161 -0.2194 0.056 Uiso 1 1 calc R . .
H2F_2 H -0.3357 0.4461 -0.3396 0.056 Uiso 1 1 calc R . .
N1A_2 N 0.3211(2) 0.06645(17) -0.44135(12) 0.0353(3) Uani 1 1 d . . .
C2A_2 C 0.3004(3) -0.0921(2) -0.44764(15) 0.0367(4) Uani 1 1 d . . .
H2AB_2 H 0.1598 -0.1616 -0.4110 0.044 Uiso 1 1 calc R . .
C1A_2 C 0.5214(3) 0.1588(2) -0.49370(14) 0.0343(3) Uani 1 1 d . . .
H1AB_2 H 0.5429 0.2724 -0.4909 0.041 Uiso 1 1 calc R . .

loop_
_atom_site_aniso_label
_atom_site_aniso_U_11
_atom_site_aniso_U_22
_atom_site_aniso_U_33
_atom_site_aniso_U_23
_atom_site_aniso_U_13
_atom_site_aniso_U_12
O2_1 0.0520(7) 0.0544(8) 0.0366(6) -0.0227(6) 0.0011(5) 0.0095(6)
O1_1 0.0413(6) 0.0514(7) 0.0375(6) -0.0190(5) 0.0030(5) 0.0167(5)
C1_1 0.0339(7) 0.0366(8) 0.0383(8) -0.0176(6) 0.0036(6) 0.0016(6)
C2_1 0.0428(9) 0.0526(10) 0.0458(10) -0.0269(8) -0.0030(7) 0.0172(7)
N1A_1 0.0338(7) 0.0405(7) 0.0434(8) -0.0211(6) 0.0097(5) 0.0011(5)
C1A_1 0.0354(8) 0.0379(8) 0.0445(9) -0.0143(7) -0.0009(6) 0.0056(6)
C2A_1 0.0427(8) 0.0420(9) 0.0324(8) -0.0145(7) 0.0049(6) -0.0013(6)
O2_2 0.0320(6) 0.0568(8) 0.0634(8) -0.0320(7) 0.0114(5) -0.0059(5)
O1_2 0.0367(6) 0.0396(6) 0.0525(7) -0.0225(5) 0.0141(5) 0.0028(5)
C1_2 0.0293(7) 0.0405(8) 0.0277(7) -0.0163(6) 0.0004(5) 0.0040(6)
C2_2 0.0339(8) 0.0411(8) 0.0405(8) -0.0197(7) 0.0027(6) 0.0069(6)
N1A_2 0.0333(6) 0.0392(7) 0.0360(7) -0.0173(6) 0.0046(5) 0.0060(5)
C2A_2 0.0317(7) 0.0384(8) 0.0399(8) -0.0143(7) 0.0050(6) 0.0007(6)
C1A_2 0.0353(7) 0.0333(7) 0.0372(8) -0.0165(6) 0.0005(6) 0.0038(6)

loop_
_atom_type_symbol
_atom_type_description
_atom_type_scat_dispersion_real
_atom_type_scat_dispersion_imag
_atom_type_scat_source
C C 0.0033 0.0016 'International Tables Vol C Tables 4.2.6.8 and 6.1.1.4'
H H 0.0000 0.0000 'International Tables Vol C Tables 4.2.6.8 and 6.1.1.4'
N N 0.0061 0.0033 'International Tables Vol C Tables 4.2.6.8 and 6.1.1.4'
O O 0.0106 0.0060 'International Tables Vol C Tables 4.2.6.8 and 6.1.1.4'

loop_
_geom_angle_atom_site_label_1
_geom_angle_atom_site_label_2
_geom_angle_atom_site_label_3
_geom_angle
_geom_angle_site_symmetry_1
_geom_angle_site_symmetry_3
_geom_angle_publ_flag
C1_1 O1_1 H1_1 108.3(15) . . ?
O2_1 C1_1 O1_1 122.94(14) . . ?
O2_1 C1_1 C2_1 124.15(15) . . ?
O1_1 C1_1 C2_1 112.90(14) . . ?
C1_1 C2_1 H2A_1 109.5 . . ?
C1_1 C2_1 H2B_1 109.5 . . ?
H2A_1 C2_1 H2B_1 109.5 . . ?
C1_1 C2_1 H2C_1 109.5 . . ?
H2A_1 C2_1 H2C_1 109.5 . . ?
H2B_1 C2_1 H2C_1 109.5 . . ?
C2A_1 N1A_1 C1A_1 116.79(13) . . ?
N1A_1 C1A_1 C2A_1 121.54(15) . 2_655 ?
N1A_1 C1A_1 H1AA_1 119.2 . . ?
C2A_1 C1A_1 H1AA_1 119.2 2_655 . ?
N1A_1 C2A_1 C1A_1 121.67(15) . 2_655 ?
N1A_1 C2A_1 H2AA_1 119.2 . . ?
C1A_1 C2A_1 H2AA_1 119.2 2_655 . ?
C1_2 O1_2 H1_2 109.6(14) . . ?
O2_2 C1_2 O1_2 122.66(14) . . ?
O2_2 C1_2 C2_2 124.60(15) . . ?
O1_2 C1_2 C2_2 112.75(13) . . ?
C1_2 C2_2 H2D_2 109.5 . . ?
C1_2 C2_2 H2E_2 109.5 . . ?
H2D_2 C2_2 H2E_2 109.5 . . ?
C1_2 C2_2 H2F_2 109.5 . . ?
H2D_2 C2_2 H2F_2 109.5 . . ?
H2E_2 C2_2 H2F_2 109.5 . . ?
C2A_2 N1A_2 C1A_2 116.97(13) . . ?
N1A_2 C2A_2 C1A_2 121.82(14) . 2_654 ?
N1A_2 C2A_2 H2AB_2 119.1 . . ?
C1A_2 C2A_2 H2AB_2 119.1 2_654 . ?
N1A_2 C1A_2 C2A_2 121.21(14) . 2_654 ?
N1A_2 C1A_2 H1AB_2 119.4 . . ?
C2A_2 C1A_2 H1AB_2 119.4 2_654 . ?

loop_
_geom_bond_atom_site_label_1
_geom_bond_atom_site_label_2
_geom_bond_distance
_geom_bond_site_symmetry_2
_geom_bond_publ_flag
O2_1 C1_1 1.211(2) . ?
O1_1 C1_1 1.326(2) . ?
O1_1 H1_1 0.97(3) . ?
C1_1 C2_1 1.496(2) . ?
C2_1 H2A_1 0.9800 . ?
C2_1 H2B_1 0.9800 . ?
C2_1 H2C_1 0.9800 . ?
N1A_1 C2A_1 1.327(2) . ?
N1A_1 C1A_1 1.327(2) . ?
C1A_1 C2A_1 1.385(2) 2_655 ?
C1A_1 H1AA_1 0.9500 . ?
C2A_1 C1A_1 1.385(2) 2_655 ?
C2A_1 H2AA_1 0.9500 . ?
O2_2 C1_2 1.2101(18) . ?
O1_2 C1_2 1.3235(19) . ?
O1_2 H1_2 0.95(3) . ?
C1_2 C2_2 1.4952(19) . ?
C2_2 H2D_2 0.9800 . ?
C2_2 H2E_2 0.9800 . ?
C2_2 H2F_2 0.9800 . ?
N1A_2 C2A_2 1.331(2) . ?
N1A_2 C1A_2 1.331(2) . ?
C2A_2 C1A_2 1.389(2) 2_654 ?
C2A_2 H2AB_2 0.9500 . ?
C1A_2 C2A_2 1.389(2) 2_654 ?
C1A_2 H1AB_2 0.9500 . ?

loop_
_geom_torsion_atom_site_label_1
_geom_torsion_atom_site_label_2
_geom_torsion_atom_site_label_3
_geom_torsion_atom_site_label_4
_geom_torsion
_geom_torsion_site_symmetry_1
_geom_torsion_site_symmetry_2
_geom_torsion_site_symmetry_3
_geom_torsion_site_symmetry_4
_geom_torsion_publ_flag
C2A_1 N1A_1 C1A_1 C2A_1 -0.6(3) . . . 2_655 ?
C1A_1 N1A_1 C2A_1 C1A_1 0.6(3) . . . 2_655 ?
C1A_2 N1A_2 C2A_2 C1A_2 -0.2(3) . . . 2_654 ?
C2A_2 N1A_2 C1A_2 C2A_2 0.2(2) . . . 2_654 ?
